data_7251599
loop_
_publ_author_name
'Kumar, Ravendra'
'Chauhan, Deepanshi'
'Gupta, Rakesh Kumar'
'Dubey, Pawan K.'
'Kushwaha, Divya'

_publ_section_title
;
 Design, synthesis, structural characterization, anticancer evaluation,
 and computational studies of novel quinoline-1,2,3-triazole glycohybrids
;
_journal_issue 10
_journal_name_full 'RSC Advances'
_journal_page_first 8466
_journal_page_last 8486
_journal_paper_doi 10.1039/D5RA09700B
_journal_volume 16
_journal_year 2026
_chemical_absolute_configuration unk
_chemical_formula_moiety '0.333(C34 H34 N4 O11)'
_chemical_formula_sum 'C11.33 H11.33 N1.33 O3.67'
_chemical_formula_weight 224.88
_space_group_crystal_system triclinic
_space_group_IT_number 1
_space_group_name_Hall 'P 1'
_space_group_name_H-M_alt 'P 1'
_atom_sites_solution_hydrogens geom
_atom_sites_solution_primary dual
_audit_creation_date 2025-04-22
_audit_creation_method
;
Olex2 1.5
(compiled 2025.03.04 svn.red2d20d0 for OlexSys, GUI svn.r7188)
;
_audit_update_record
;
2025-04-22 deposited with the CCDC.	2026-01-27 downloaded from the CCDC.
;
_cell_angle_alpha 81.207(3)
_cell_angle_beta 80.608(3)
_cell_angle_gamma 86.419(4)
_cell_formula_units_Z 3
_cell_length_a 5.8582(3)
_cell_length_b 12.1432(5)
_cell_length_c 12.2488(4)
_cell_measurement_reflns_used 5158
_cell_measurement_temperature 298
_cell_measurement_theta_max 71.5990
_cell_measurement_theta_min 3.6660
_cell_volume 848.93(6)
_computing_cell_refinement 'CrysAlisPro 1.171.42.90a (Rigaku OD, 2023)'
_computing_data_collection 'CrysAlisPro 1.171.42.90a (Rigaku OD, 2023)'
_computing_data_reduction 'CrysAlisPro 1.171.42.90a (Rigaku OD, 2023)'
_computing_molecular_graphics 'Olex2 1.5 (Dolomanov et al., 2009)'
_computing_publication_material 'Olex2 1.5 (Dolomanov et al., 2009)'
_computing_structure_refinement 'SHELXL 2019/3 (Sheldrick, 2015)'
_computing_structure_solution 'SHELXT 2018/2 (Sheldrick, 2018)'
_diffrn_ambient_temperature 298
_diffrn_detector 'Hybrid Pixel Array Detector'
_diffrn_detector_area_resol_mean 10.0000
_diffrn_detector_type HyPix3000
_diffrn_measured_fraction_theta_full 0.999
_diffrn_measured_fraction_theta_max 0.992
_diffrn_measurement_details
;
List of Runs (angles in degrees, time in seconds):

  # Type    Start    End  Width  t~exp~   \w     \q     \k     \f   Frames
#--------------------------------------------------------------------------
  1  \w    -62.00 -28.00   0.50    1.00    --  -40.83 155.00 -86.00   68
  2  \w    -74.00 -48.00   0.50    1.00    --  -40.83 120.00 117.00   52
  3  \w    -40.00 -14.00   0.50    1.00    --  -40.83 120.00 117.00   52
  4  \w    -77.00 -52.00   0.50    1.00    --  -40.83-155.00-123.00   50
  5  \w     78.00 103.00   0.50    1.00    --   40.83-155.00-123.00   50
  6  \w     40.00  65.00   0.50    1.00    --   40.83-120.00  33.00   50
  7  \w   -124.00 -98.00   0.50    4.00    --  -82.50-155.00-123.00   52
  8  \w    -67.00 -42.00   0.50    4.00    --  -82.50 155.00 -86.00   50
  9  \w   -122.00 -96.00   0.50    4.00    --  -82.50-120.00  33.00   52
 10  \w     94.00 119.00   0.50    4.00    --  104.00 155.00 -86.00   50
 11  \w    133.00 158.00   0.50    4.00    --  104.00 120.00 117.00   50
 12  \w     91.00 132.00   0.50    4.00    --  104.00-155.00-123.00   82
 13  \w     64.00  89.00   0.50    4.00    --  104.00-120.00  33.00   50
 14  \w    -23.00  35.00   0.50    1.00    --  -40.83  11.00-150.00  116
 15  \w    -60.00 -29.00   0.50    1.00    --  -40.83 -32.00  30.00   62
 16  \w   -109.00 -74.00   0.50    1.00    --  -40.83 -32.00  30.00   70
 17  \w    -94.00 -29.00   0.50    1.00    --  -40.83 138.00-120.00  130
 18  \w    -17.00  31.00   0.50    1.00    --  -40.83  21.00 -30.00   96
 19  \w    -29.00  22.00   0.50    1.00    --  -40.83  32.00-120.00  102
 20  \w     63.00 108.00   0.50    1.00    --   40.83  43.00  90.00   90
 21  \w     26.00  57.00   0.50    1.00    --   40.83  21.00  30.00   62
 22  \w     -3.00  22.00   0.50    1.00    --   40.83 -11.00 120.00   50
 23  \w     87.00 112.00   0.50    1.00    --   40.83  21.00  30.00   50
 24  \w     38.00  77.00   0.50    1.00    --   40.83-104.00  30.00   78
 25  \w    -28.00  21.00   0.50    1.00    --   40.83 -21.00-150.00   98
 26  \w     24.00  52.00   0.50    1.00    --   40.83  43.00  90.00   56
 27  \w    -47.00 -15.00   0.50    4.00    --  -82.50  42.00-180.00   64
 28  \w    -60.00 -14.00   0.50    4.00    --  -82.50  59.00 -30.00   92
 29  \w   -148.00-102.00   0.50    4.00    --  -82.50-111.00  90.00   92
 30  \w   -128.00 -90.00   0.50    4.00    --  -82.50 -68.00  90.00   76
 31  \w   -137.00 -80.00   0.50    4.00    --  -82.50 -87.00 150.00  114
 32  \w    -70.00 -45.00   0.50    4.00    --  -82.50 120.00 117.00   50
 33  \w    -43.00 -16.00   0.50    4.00    --  -82.50  50.00 120.00   54
 34  \w     36.00  61.00   0.50    4.00    --  104.00 -59.00  90.00   50
 35  \w     37.00  68.00   0.50    4.00    --  104.00 -59.00  60.00   62
 36  \w    104.00 164.00   0.50    4.00    --  104.00  93.00 150.00  120
 37  \w     56.00  81.00   0.50    4.00    --  104.00 -68.00  90.00   50
 38  \w     85.00 133.00   0.50    4.00    --  104.00 -87.00  30.00   96
 39  \w     67.00  93.00   0.50    4.00    --  104.00-133.00 120.00   52
 40  \w     42.00  69.00   0.50    4.00    --  104.00-108.00  -1.57   54
 41  \w     40.00  66.00   0.50    4.00    --  104.00-133.00-120.00   52
 42  \w     79.00 117.00   0.50    4.00    --  104.00-133.00-120.00   76
 43  \w     80.00 116.00   0.50    4.00    --  104.00  68.00  30.00   72
 44  \w     36.00  68.00   0.50    4.00    --  104.00 -59.00-150.00   64
 45  \w     93.00 118.00   0.50    4.00    --  104.00-133.00 -90.00   50
 46  \w     50.00  75.00   0.50    4.00    --  104.00-133.00 -90.00   50
 47  \w     38.00  66.00   0.50    4.00    --  104.00-133.00 120.00   56
 48  \w     80.00 105.00   0.50    4.00    --  104.00 -77.00-150.00   50
 49  \w     96.00 173.00   0.50    4.00    --  104.00  25.00 120.00  154
 50  \w     89.00 118.00   0.50    4.00    --  104.00  42.00-180.00   58
 51  \w     95.00 169.00   0.50    4.00    --  104.00  33.00 150.00  148
 52  \w     57.00  82.00   0.50    4.00    --  104.00-111.00  30.00   50
 53  \w    102.00 170.00   0.50    4.00    --  104.00 111.00-180.00  136
 54  \w    114.00 140.00   0.50    4.00    --  104.00 178.00   0.00   52
 55  \w     49.00  74.00   0.50    4.00    --  104.00 -77.00-150.00   50
 56  \w     43.00 114.00   0.50    4.00    --  104.00-133.00   0.00  142
 57  \w    125.00 151.00   0.50    4.00    --  104.00  42.00-180.00   52
 58  \w     37.00  66.00   0.50    4.00    --  104.00 -59.00 120.00   58
 59  \w     37.00  99.00   0.50    4.00    --  104.00 -77.00-180.00  124
 60  \w     93.00 171.00   0.50    4.00    --  104.00  50.00-120.00  156
 61  \w     70.00  96.00   0.50    4.00    --  104.00 178.00   0.00   52
 62  \w     38.00 117.00   0.50    4.00    --  104.00-133.00  30.00  158
 63  \w     39.00  65.00   0.50    4.00    --  104.00 -68.00 -90.00   52
 64  \w     36.00  61.00   0.50    4.00    --  104.00 -59.00-120.00   50
 65  \w     73.00 114.00   0.50    4.00    --  104.00-133.00  90.00   82
 66  \w    126.00 151.00   0.50    4.00    --  104.00  68.00  30.00   50
 67  \w    117.00 142.00   0.50    4.00    --  104.00 111.00  60.00   50
 68  \w     93.00 134.00   0.50    4.00    --  104.00  50.00 -90.00   82
 69  \w     84.00 109.00   0.50    4.00    --  104.00-108.00  -1.57   50
 70  \w     62.00  89.00   0.50    4.00    --  104.00-133.00 150.00   54
 71  \w     77.00 147.00   0.50    4.00    --  104.00  77.00-180.00  140
;
_diffrn_measurement_device 'four-circle diffractometer'
_diffrn_measurement_device_type 'XtaLAB Synergy, Dualflex, HyPix3000'
_diffrn_measurement_method '\w scans'
_diffrn_orient_matrix_type 'CrysAlisPro convention (1999,Acta A55,543-557)'
_diffrn_orient_matrix_UB_11 -0.1622998000
_diffrn_orient_matrix_UB_12 -0.0326656000
_diffrn_orient_matrix_UB_13 -0.0758767000
_diffrn_orient_matrix_UB_21 0.0287155000
_diffrn_orient_matrix_UB_22 -0.1233788000
_diffrn_orient_matrix_UB_23 0.0503661000
_diffrn_orient_matrix_UB_31 -0.2097336000
_diffrn_orient_matrix_UB_32 0.0146736000
_diffrn_orient_matrix_UB_33 0.0911365000
_diffrn_radiation_monochromator mirror
_diffrn_radiation_probe x-ray
_diffrn_radiation_type 'Cu K\a'
_diffrn_radiation_wavelength 1.54184
_diffrn_reflns_av_R_equivalents 0.0879
_diffrn_reflns_av_unetI/netI 0.0912
_diffrn_reflns_Laue_measured_fraction_full 0.999
_diffrn_reflns_Laue_measured_fraction_max 0.992
_diffrn_reflns_limit_h_max 7
_diffrn_reflns_limit_h_min -7
_diffrn_reflns_limit_k_max 14
_diffrn_reflns_limit_k_min -14
_diffrn_reflns_limit_l_max 15
_diffrn_reflns_limit_l_min -15
_diffrn_reflns_number 8284
_diffrn_reflns_point_group_measured_fraction_full 0.607
_diffrn_reflns_point_group_measured_fraction_max 0.599
_diffrn_reflns_theta_full 67.684
_diffrn_reflns_theta_max 72.099
_diffrn_reflns_theta_min 3.686
_diffrn_source 'micro-focus sealed X-ray tube'
_diffrn_source_type 'PhotonJet (Cu) X-ray Source'
_exptl_absorpt_coefficient_mu 0.838
_exptl_absorpt_correction_T_max 1.00000
_exptl_absorpt_correction_T_min 0.59113
_exptl_absorpt_correction_type multi-scan
_exptl_absorpt_process_details
;
CrysAlisPro 1.171.42.90a (Rigaku Oxford Diffraction, 2023)
Empirical absorption correction using spherical harmonics,
implemented in SCALE3 ABSPACK scaling algorithm.
;
_exptl_crystal_colour 'clear yellowish gray'
_exptl_crystal_colour_lustre clear
_exptl_crystal_colour_modifier yellowish
_exptl_crystal_colour_primary gray
_exptl_crystal_density_diffrn 1.320
_exptl_crystal_description needle
_exptl_crystal_F_000 354
_exptl_crystal_size_max 0.32
_exptl_crystal_size_mid 0.22
_exptl_crystal_size_min 0.11
_refine_diff_density_max 0.414
_refine_diff_density_min -0.356
_refine_diff_density_rms 0.064
_refine_ls_abs_structure_details
;
 Classical Flack method preferred over Parsons because s.u. lower.
;
_refine_ls_abs_structure_Flack 0.4(6)
_refine_ls_extinction_coef 0.020(5)
_refine_ls_extinction_expression Fc^*^=kFc[1+0.001xFc^2^\l^3^/sin(2\q)]^-1/4^
_refine_ls_extinction_method 'SHELXL-2019/2 (Sheldrick 2019)'
_refine_ls_goodness_of_fit_ref 1.185
_refine_ls_hydrogen_treatment constr
_refine_ls_matrix_type full
_refine_ls_number_parameters 448
_refine_ls_number_reflns 4008
_refine_ls_number_restraints 3
_refine_ls_restrained_S_all 1.184
_refine_ls_R_factor_all 0.1094
_refine_ls_R_factor_gt 0.0908
_refine_ls_shift/su_max 0.000
_refine_ls_shift/su_mean 0.000
_refine_ls_structure_factor_coef Fsqd
_refine_ls_weighting_details 'w=1/[\s^2^(Fo^2^)+(0.1891P)^2^] where P=(Fo^2^+2Fc^2^)/3'
_refine_ls_weighting_scheme calc
_refine_ls_wR_factor_gt 0.2972
_refine_ls_wR_factor_ref 0.3171
_reflns_Friedel_coverage 0.207
_reflns_Friedel_fraction_full 0.215
_reflns_Friedel_fraction_max 0.206
_reflns_number_gt 2787
_reflns_number_total 4008
_reflns_threshold_expression 'I > 2\s(I)'
_cod_data_source_file d5ra09700b2.cif
_cod_data_source_block rk-5-17_auto
_cod_database_code 7251599
_shelx_shelxl_version_number 2019/3
_chemical_oxdiff_formula 'C H O'
_shelx_space_group_comment
;
The symmetry employed for this shelxl refinement is uniquely defined
by the following loop, which should always be used as a source of
symmetry information in preference to the above space-group names.
They are only intended as comments.
;
_shelx_estimated_absorpt_t_max 0.913
_shelx_estimated_absorpt_t_min 0.775
_olex2_refinement_description
;
1. Fixed Uiso
 At 1.2 times of:
  All C(H) groups, All C(H,H) groups
 At 1.5 times of:
  All C(H,H,H) groups
2.a Ternary CH refined with riding coordinates:
 C22(H22), C23(H23), C27(H27), C21(H21), C26(H26)
2.b Secondary CH2 refined with riding coordinates:
 C18(H18A,H18B), C30(H30A,H30B)
2.c Aromatic/amide H refined with riding coordinates:
 C12(H12), C20(H20), C4(H4), C9(H9), C11(H11), C8(H8), C14(H14), C6(H6),
 C15(H15), C7(H7)
2.d Idealised Me refined as rotating group:
 C34(H34A,H34B,H34C), C29(H29A,H29B,H29C), C25(H25A,H25B,H25C), C32(H32A,H32B,
 H32C), C16(H16A,H16B,H16C)
;
_olex2_submission_special_instructions 'No special instructions were received'
_oxdiff_exptl_absorpt_empirical_details
;
Empirical correction (ABSPACK) includes:
- Absorption correction using spherical harmonics
- Frame scaling
;
_oxdiff_exptl_absorpt_empirical_full_max 3.022
_oxdiff_exptl_absorpt_empirical_full_min 0.185

loop_
_space_group_symop_operation_xyz
'x, y, z'

loop_
_atom_site_label
_atom_site_type_symbol
_atom_site_fract_x
_atom_site_fract_y
_atom_site_fract_z
_atom_site_U_iso_or_equiv
_atom_site_adp_type
_atom_site_occupancy
_atom_site_site_symmetry_order
_atom_site_calc_flag
_atom_site_refinement_flags_posn
_atom_site_refinement_flags_adp
_atom_site_refinement_flags_occupancy
_atom_site_disorder_assembly
_atom_site_disorder_group
O6 O 0.4426(11) 0.4729(5) 0.2109(5) 0.0638(15) Uani 1 1 d . . . . .
O1 O 0.6131(11) 0.7134(5) 0.3785(5) 0.0635(15) Uani 1 1 d . . . . .
O8 O 0.8301(12) 0.4332(5) 0.3402(5) 0.0680(16) Uani 1 1 d . . . . .
O10 O 0.8513(11) 0.3850(5) 0.7967(5) 0.0695(16) Uani 1 1 d . . . . .
O4 O 0.4534(11) 0.7036(5) 0.1051(5) 0.0653(16) Uani 1 1 d . . . . .
O2 O 0.5409(15) 0.9409(6) 0.3083(7) 0.088(2) Uani 1 1 d . . . . .
O11 O 0.4723(13) 0.4270(6) 0.8015(6) 0.0783(18) Uani 1 1 d . . . . .
N4 N 0.8508(11) 0.5956(6) 0.4825(6) 0.0563(15) Uani 1 1 d . . . . .
N1 N 0.5284(15) 0.0057(7) 0.8607(7) 0.071(2) Uani 1 1 d . . . . .
O9 O 0.6693(19) 0.3356(7) 0.4983(8) 0.103(3) Uani 1 1 d . . . . .
O7 O 0.6568(18) 0.4554(9) 0.0457(7) 0.105(3) Uani 1 1 d . . . . .
O5 O 0.0728(14) 0.6933(10) 0.1242(7) 0.106(3) Uani 1 1 d . . . . .
N3 N 1.0810(13) 0.5918(8) 0.4827(6) 0.069(2) Uani 1 1 d . . . . .
N2 N 1.1155(15) 0.5631(7) 0.5851(7) 0.073(2) Uani 1 1 d . . . . .
C17 C 0.6275(16) 0.3583(8) 0.8119(6) 0.063(2) Uani 1 1 d . . . . .
C22 C 0.6574(14) 0.5221(7) 0.3465(6) 0.0543(17) Uani 1 1 d . . . . .
H22 H 0.522201 0.499595 0.402186 0.065 Uiso 1 1 calc R U . . .
C24 C 0.4922(17) 0.4336(8) 0.1116(6) 0.066(2) Uani 1 1 d . . . . .
C23 C 0.5907(14) 0.5562(7) 0.2314(6) 0.0543(18) Uani 1 1 d . . . . .
H23 H 0.730156 0.561139 0.174775 0.065 Uiso 1 1 calc R U . . .
C5 C 0.4220(17) 0.0768(9) 0.7914(7) 0.067(2) Uani 1 1 d . . . . .
C19 C 0.9076(15) 0.5443(7) 0.6512(7) 0.0557(18) Uani 1 1 d . . . . .
C28 C 0.2498(17) 0.7089(9) 0.0656(7) 0.066(2) Uani 1 1 d . . . . .
O3 O 0.268(2) 1.0675(8) 0.2668(11) 0.124(4) Uani 1 1 d . . . . .
C18 C 0.8929(17) 0.5027(8) 0.7744(7) 0.064(2) Uani 1 1 d . . . . .
H18A H 1.036509 0.516222 0.799055 0.076 Uiso 1 1 calc R U . . .
H18B H 0.768351 0.543021 0.815923 0.076 Uiso 1 1 calc R U . . .
C27 C 0.5681(15) 0.7570(8) 0.2685(7) 0.0591(19) Uani 1 1 d . . . . .
H27 H 0.714224 0.776886 0.219950 0.071 Uiso 1 1 calc R U . . .
C21 C 0.7709(14) 0.6202(7) 0.3761(6) 0.0544(18) Uani 1 1 d . . . . .
H21 H 0.904052 0.640089 0.318250 0.065 Uiso 1 1 calc R U . . .
C26 C 0.4545(14) 0.6655(7) 0.2225(6) 0.0554(18) Uani 1 1 d . . . . .
H26 H 0.295723 0.655257 0.261532 0.066 Uiso 1 1 calc R U . . .
C2 C 0.7149(16) 0.1623(8) 0.9124(7) 0.064(2) Uani 1 1 d . . . . .
C10 C 0.2805(17) 0.0283(8) 0.7216(7) 0.065(2) Uani 1 1 d . . . . .
C12 C -0.039(2) 0.0361(10) 0.6194(9) 0.078(3) Uani 1 1 d . . . . .
H12 H -0.166563 0.075675 0.594523 0.094 Uiso 1 1 calc R U . . .
C20 C 0.7389(14) 0.5654(7) 0.5853(7) 0.0561(17) Uani 1 1 d . . . . .
H20 H 0.579970 0.559788 0.607435 0.067 Uiso 1 1 calc R U . . .
C3 C 0.5961(16) 0.2371(8) 0.8357(7) 0.0614(19) Uani 1 1 d . . . . .
C4 C 0.4509(16) 0.1932(8) 0.7781(7) 0.063(2) Uani 1 1 d . . . . .
H4 H 0.370008 0.240596 0.729372 0.076 Uiso 1 1 calc R U . . .
C1 C 0.6704(18) 0.0477(8) 0.9227(8) 0.068(2) Uani 1 1 d . . . . .
C33 C 0.827(2) 0.3491(9) 0.4282(8) 0.076(3) Uani 1 1 d . . . . .
C9 C 0.8662(19) 0.1955(9) 0.9779(8) 0.075(3) Uani 1 1 d . . . . .
H9 H 0.895545 0.270673 0.972896 0.090 Uiso 1 1 calc R U . . .
C11 C 0.0907(18) 0.0837(10) 0.6823(9) 0.075(2) Uani 1 1 d . . . . .
H11 H 0.049491 0.155172 0.698834 0.090 Uiso 1 1 calc R U . . .
C13 C 0.0178(19) -0.0709(10) 0.5924(9) 0.078(3) Uani 1 1 d . . . . .
C8 C 0.972(3) 0.1173(10) 1.0499(11) 0.092(4) Uani 1 1 d . . . . .
H8 H 1.074047 0.140061 1.092147 0.110 Uiso 1 1 calc R U . . .
C14 C 0.208(2) -0.1244(10) 0.6307(10) 0.083(3) Uani 1 1 d . . . . .
H14 H 0.251968 -0.194860 0.611772 0.100 Uiso 1 1 calc R U . . .
C6 C 0.781(2) -0.0304(10) 0.9961(10) 0.082(3) Uani 1 1 d . . . . .
H6 H 0.755112 -0.106015 1.001552 0.099 Uiso 1 1 calc R U . . .
C30 C 0.415(2) 0.8576(8) 0.2757(9) 0.073(2) Uani 1 1 d . . . . .
H30A H 0.366917 0.884147 0.203734 0.087 Uiso 1 1 calc R U . . .
H30B H 0.277292 0.840656 0.330326 0.087 Uiso 1 1 calc R U . . .
C15 C 0.338(2) -0.0788(9) 0.6963(9) 0.079(3) Uani 1 1 d . . . . .
H15 H 0.462379 -0.119350 0.723065 0.095 Uiso 1 1 calc R U . . .
C34 C 1.053(3) 0.2857(12) 0.4174(12) 0.104(4) Uani 1 1 d . . . . .
H34A H 1.066400 0.244643 0.355507 0.156 Uiso 1 1 calc R U . . .
H34B H 1.062253 0.234920 0.484915 0.156 Uiso 1 1 calc R U . . .
H34C H 1.176659 0.336734 0.404862 0.156 Uiso 1 1 calc R U . . .
C31 C 0.448(3) 1.0454(10) 0.3001(12) 0.100(4) Uani 1 1 d . . . . .
C29 C 0.289(3) 0.7331(13) -0.0600(9) 0.097(4) Uani 1 1 d . . . . .
H29A H 0.304747 0.811725 -0.083164 0.146 Uiso 1 1 calc R U . . .
H29B H 0.158780 0.709148 -0.087913 0.146 Uiso 1 1 calc R U . . .
H29C H 0.426848 0.693718 -0.089194 0.146 Uiso 1 1 calc R U . . .
C25 C 0.305(3) 0.3607(11) 0.0978(10) 0.093(3) Uani 1 1 d . . . . .
H25A H 0.360270 0.284263 0.105374 0.139 Uiso 1 1 calc R U . . .
H25B H 0.261088 0.381963 0.025011 0.139 Uiso 1 1 calc R U . . .
H25C H 0.172632 0.369118 0.154025 0.139 Uiso 1 1 calc R U . . .
C32 C 0.595(3) 1.1224(13) 0.336(2) 0.131(7) Uani 1 1 d . . . . .
H32A H 0.526379 1.140601 0.407924 0.196 Uiso 1 1 calc R U . . .
H32B H 0.610049 1.189218 0.282633 0.196 Uiso 1 1 calc R U . . .
H32C H 0.745703 1.087482 0.340749 0.196 Uiso 1 1 calc R U . . .
C7 C 0.927(3) 0.0048(11) 1.0595(11) 0.094(4) Uani 1 1 d . . . . .
H7 H 0.996126 -0.046967 1.109436 0.112 Uiso 1 1 calc R U . . .
C16 C -0.121(3) -0.1200(14) 0.5209(13) 0.105(4) Uani 1 1 d . . . . .
H16A H -0.265724 -0.078926 0.518913 0.158 Uiso 1 1 calc R U . . .
H16B H -0.148901 -0.196488 0.551364 0.158 Uiso 1 1 calc R U . . .
H16C H -0.036406 -0.116281 0.446365 0.158 Uiso 1 1 calc R U . . .

loop_
_atom_site_aniso_label
_atom_site_aniso_U_11
_atom_site_aniso_U_22
_atom_site_aniso_U_33
_atom_site_aniso_U_23
_atom_site_aniso_U_13
_atom_site_aniso_U_12
O6 0.084(4) 0.064(3) 0.046(3) -0.002(2) -0.017(3) -0.021(3)
O1 0.082(4) 0.058(3) 0.055(3) 0.000(2) -0.031(3) -0.003(3)
O8 0.092(4) 0.058(3) 0.052(3) 0.009(3) -0.020(3) -0.003(3)
O10 0.086(4) 0.065(4) 0.058(3) 0.010(3) -0.029(3) -0.009(3)
O4 0.075(3) 0.079(4) 0.041(3) 0.009(3) -0.021(2) -0.009(3)
O2 0.114(5) 0.062(4) 0.104(6) -0.018(4) -0.067(5) 0.010(4)
O11 0.091(4) 0.071(4) 0.078(4) -0.005(3) -0.036(4) 0.001(4)
N4 0.051(3) 0.068(4) 0.049(3) -0.005(3) -0.011(3) -0.005(3)
N1 0.093(5) 0.066(5) 0.058(4) 0.000(3) -0.030(4) -0.014(4)
O9 0.145(7) 0.072(5) 0.079(5) 0.016(4) -0.003(5) -0.010(5)
O7 0.124(6) 0.124(7) 0.075(5) -0.045(5) -0.004(5) -0.032(5)
O5 0.072(4) 0.185(9) 0.057(4) 0.013(5) -0.019(3) -0.013(5)
N3 0.058(4) 0.094(6) 0.051(4) 0.002(4) -0.005(3) -0.011(4)
N2 0.088(5) 0.080(5) 0.056(4) 0.003(4) -0.037(4) -0.016(4)
C17 0.076(5) 0.078(6) 0.038(3) -0.004(3) -0.019(3) -0.003(5)
C22 0.061(4) 0.058(5) 0.042(3) 0.000(3) -0.012(3) 0.000(3)
C24 0.091(6) 0.076(6) 0.033(3) -0.013(4) -0.006(4) -0.015(5)
C23 0.064(4) 0.060(5) 0.040(3) 0.001(3) -0.015(3) -0.012(4)
C5 0.076(5) 0.075(6) 0.048(4) 0.005(4) -0.016(4) -0.015(4)
C19 0.073(5) 0.050(4) 0.047(4) 0.001(3) -0.024(3) -0.010(3)
C28 0.073(5) 0.075(6) 0.049(4) 0.005(4) -0.024(4) -0.001(4)
O3 0.157(8) 0.080(5) 0.163(10) -0.034(6) -0.106(8) 0.036(5)
C18 0.085(5) 0.063(5) 0.048(4) -0.003(4) -0.027(4) -0.018(4)
C27 0.065(4) 0.068(5) 0.043(4) 0.003(3) -0.016(3) -0.001(4)
C21 0.059(4) 0.062(5) 0.040(3) 0.005(3) -0.012(3) -0.001(3)
C26 0.064(4) 0.062(5) 0.040(3) 0.003(3) -0.013(3) -0.009(4)
C2 0.075(5) 0.074(6) 0.043(4) 0.002(4) -0.020(4) -0.001(4)
C10 0.085(6) 0.064(5) 0.049(4) 0.003(4) -0.021(4) -0.020(4)
C12 0.091(6) 0.080(7) 0.068(5) -0.003(5) -0.026(5) -0.018(5)
C20 0.060(4) 0.055(4) 0.052(4) 0.004(3) -0.015(3) -0.004(3)
C3 0.078(5) 0.063(5) 0.044(4) -0.001(3) -0.019(3) 0.000(4)
C4 0.078(5) 0.068(5) 0.046(4) 0.002(4) -0.023(4) -0.006(4)
C1 0.085(6) 0.064(5) 0.055(4) 0.005(4) -0.023(4) -0.006(4)
C33 0.111(8) 0.062(6) 0.056(5) 0.004(4) -0.026(5) -0.009(5)
C9 0.098(7) 0.070(6) 0.066(5) -0.002(4) -0.040(5) -0.011(5)
C11 0.084(6) 0.078(6) 0.063(5) 0.001(4) -0.021(5) -0.015(5)
C13 0.090(6) 0.086(7) 0.063(5) -0.003(5) -0.025(5) -0.025(5)
C8 0.122(9) 0.080(7) 0.087(7) 0.010(6) -0.067(7) -0.021(6)
C14 0.100(7) 0.077(7) 0.078(6) -0.008(5) -0.025(6) -0.014(6)
C6 0.098(7) 0.066(6) 0.088(7) 0.010(5) -0.046(6) -0.015(5)
C30 0.094(6) 0.057(5) 0.074(6) -0.005(4) -0.041(5) 0.005(5)
C15 0.099(7) 0.072(6) 0.070(6) 0.006(5) -0.033(5) -0.011(5)
C34 0.132(11) 0.083(8) 0.092(8) 0.011(7) -0.032(8) 0.020(7)
C31 0.149(12) 0.065(6) 0.104(9) -0.022(6) -0.074(9) 0.025(7)
C29 0.123(9) 0.117(10) 0.054(5) 0.013(6) -0.041(6) -0.016(7)
C25 0.129(9) 0.086(7) 0.073(6) -0.017(6) -0.027(6) -0.038(7)
C32 0.159(14) 0.083(9) 0.183(18) -0.047(10) -0.102(14) 0.015(9)
C7 0.122(9) 0.081(7) 0.085(7) 0.015(6) -0.060(7) -0.015(6)
C16 0.117(9) 0.119(11) 0.096(9) -0.037(8) -0.038(7) -0.028(8)

loop_
_atom_type_symbol
_atom_type_description
_atom_type_scat_dispersion_real
_atom_type_scat_dispersion_imag
_atom_type_scat_source
C C 0.0181 0.0091 'International Tables Vol C Tables 4.2.6.8 and 6.1.1.4'
H H 0.0000 0.0000 'International Tables Vol C Tables 4.2.6.8 and 6.1.1.4'
N N 0.0311 0.0180 'International Tables Vol C Tables 4.2.6.8 and 6.1.1.4'
O O 0.0492 0.0322 'International Tables Vol C Tables 4.2.6.8 and 6.1.1.4'

loop_
_geom_angle_atom_site_label_1
_geom_angle_atom_site_label_2
_geom_angle_atom_site_label_3
_geom_angle
_geom_angle_site_symmetry_1
_geom_angle_site_symmetry_3
_geom_angle_publ_flag
C24 O6 C23 117.6(6) . . ?
C21 O1 C27 111.0(6) . . ?
C33 O8 C22 118.9(8) . . ?
C17 O10 C18 115.5(7) . . ?
C28 O4 C26 118.5(7) . . ?
C31 O2 C30 117.2(9) . . ?
N3 N4 C21 117.7(6) . . ?
C20 N4 N3 110.4(7) . . ?
C20 N4 C21 131.6(7) . . ?
C5 N1 C1 118.1(8) . . ?
N2 N3 N4 107.7(7) . . ?
N3 N2 C19 108.6(7) . . ?
O10 C17 C3 112.9(8) . . ?
O11 C17 O10 122.7(9) . . ?
O11 C17 C3 124.3(9) . . ?
O8 C22 H22 111.3 . . ?
O8 C22 C23 108.2(6) . . ?
O8 C22 C21 106.9(7) . . ?
C23 C22 H22 111.3 . . ?
C23 C22 C21 107.7(6) . . ?
C21 C22 H22 111.3 . . ?
O6 C24 C25 110.5(8) . . ?
O7 C24 O6 124.4(9) . . ?
O7 C24 C25 125.1(8) . . ?
O6 C23 C22 108.4(6) . . ?
O6 C23 H23 109.8 . . ?
O6 C23 C26 106.9(7) . . ?
C22 C23 H23 109.8 . . ?
C26 C23 C22 112.1(7) . . ?
C26 C23 H23 109.8 . . ?
N1 C5 C10 116.6(9) . . ?
N1 C5 C4 122.3(9) . . ?
C4 C5 C10 121.0(8) . . ?
N2 C19 C18 121.0(7) . . ?
N2 C19 C20 108.1(7) . . ?
C20 C19 C18 130.8(8) . . ?
O4 C28 C29 110.6(9) . . ?
O5 C28 O4 122.5(8) . . ?
O5 C28 C29 126.8(10) . . ?
O10 C18 C19 110.3(6) . . ?
O10 C18 H18A 109.6 . . ?
O10 C18 H18B 109.6 . . ?
C19 C18 H18A 109.6 . . ?
C19 C18 H18B 109.6 . . ?
H18A C18 H18B 108.1 . . ?
O1 C27 H27 109.5 . . ?
O1 C27 C26 108.3(7) . . ?
O1 C27 C30 108.4(7) . . ?
C26 C27 H27 109.5 . . ?
C30 C27 H27 109.5 . . ?
C30 C27 C26 111.7(7) . . ?
O1 C21 N4 108.7(6) . . ?
O1 C21 C22 110.1(6) . . ?
O1 C21 H21 108.4 . . ?
N4 C21 C22 112.6(6) . . ?
N4 C21 H21 108.4 . . ?
C22 C21 H21 108.4 . . ?
O4 C26 C23 107.1(6) . . ?
O4 C26 C27 106.8(6) . . ?
O4 C26 H26 110.1 . . ?
C23 C26 C27 112.5(7) . . ?
C23 C26 H26 110.1 . . ?
C27 C26 H26 110.1 . . ?
C1 C2 C3 116.7(8) . . ?
C9 C2 C3 124.6(9) . . ?
C9 C2 C1 118.7(8) . . ?
C11 C10 C5 123.0(9) . . ?
C11 C10 C15 118.0(9) . . ?
C15 C10 C5 118.9(9) . . ?
C11 C12 H12 119.6 . . ?
C11 C12 C13 120.8(11) . . ?
C13 C12 H12 119.6 . . ?
N4 C20 C19 105.1(7) . . ?
N4 C20 H20 127.5 . . ?
C19 C20 H20 127.5 . . ?
C2 C3 C17 123.9(8) . . ?
C4 C3 C17 117.6(8) . . ?
C4 C3 C2 118.4(9) . . ?
C5 C4 H4 119.5 . . ?
C3 C4 C5 121.0(8) . . ?
C3 C4 H4 119.5 . . ?
N1 C1 C2 123.5(8) . . ?
N1 C1 C6 116.6(9) . . ?
C6 C1 C2 119.8(9) . . ?
O8 C33 C34 109.0(10) . . ?
O9 C33 O8 122.4(11) . . ?
O9 C33 C34 128.6(10) . . ?
C2 C9 H9 119.7 . . ?
C8 C9 C2 120.5(10) . . ?
C8 C9 H9 119.7 . . ?
C10 C11 H11 119.1 . . ?
C12 C11 C10 121.8(11) . . ?
C12 C11 H11 119.1 . . ?
C12 C13 C16 120.1(11) . . ?
C14 C13 C12 116.9(10) . . ?
C14 C13 C16 122.9(12) . . ?
C9 C8 H8 119.8 . . ?
C9 C8 C7 120.3(10) . . ?
C7 C8 H8 119.8 . . ?
C13 C14 H14 118.4 . . ?
C13 C14 C15 123.2(11) . . ?
C15 C14 H14 118.4 . . ?
C1 C6 H6 120.0 . . ?
C7 C6 C1 120.0(10) . . ?
C7 C6 H6 120.0 . . ?
O2 C30 C27 107.8(8) . . ?
O2 C30 H30A 110.1 . . ?
O2 C30 H30B 110.1 . . ?
C27 C30 H30A 110.1 . . ?
C27 C30 H30B 110.1 . . ?
H30A C30 H30B 108.5 . . ?
C10 C15 H15 120.4 . . ?
C14 C15 C10 119.3(10) . . ?
C14 C15 H15 120.4 . . ?
C33 C34 H34A 109.5 . . ?
C33 C34 H34B 109.5 . . ?
C33 C34 H34C 109.5 . . ?
H34A C34 H34B 109.5 . . ?
H34A C34 H34C 109.5 . . ?
H34B C34 H34C 109.5 . . ?
O2 C31 C32 111.6(11) . . ?
O3 C31 O2 121.3(12) . . ?
O3 C31 C32 127.1(12) . . ?
C28 C29 H29A 109.5 . . ?
C28 C29 H29B 109.5 . . ?
C28 C29 H29C 109.5 . . ?
H29A C29 H29B 109.5 . . ?
H29A C29 H29C 109.5 . . ?
H29B C29 H29C 109.5 . . ?
C24 C25 H25A 109.5 . . ?
C24 C25 H25B 109.5 . . ?
C24 C25 H25C 109.5 . . ?
H25A C25 H25B 109.5 . . ?
H25A C25 H25C 109.5 . . ?
H25B C25 H25C 109.5 . . ?
C31 C32 H32A 109.5 . . ?
C31 C32 H32B 109.5 . . ?
C31 C32 H32C 109.5 . . ?
H32A C32 H32B 109.5 . . ?
H32A C32 H32C 109.5 . . ?
H32B C32 H32C 109.5 . . ?
C8 C7 H7 119.7 . . ?
C6 C7 C8 120.6(10) . . ?
C6 C7 H7 119.7 . . ?
C13 C16 H16A 109.5 . . ?
C13 C16 H16B 109.5 . . ?
C13 C16 H16C 109.5 . . ?
H16A C16 H16B 109.5 . . ?
H16A C16 H16C 109.5 . . ?
H16B C16 H16C 109.5 . . ?

loop_
_geom_bond_atom_site_label_1
_geom_bond_atom_site_label_2
_geom_bond_distance
_geom_bond_site_symmetry_2
_geom_bond_publ_flag
O6 C24 1.355(9) . ?
O6 C23 1.448(10) . ?
O1 C27 1.431(9) . ?
O1 C21 1.416(10) . ?
O8 C22 1.435(10) . ?
O8 C33 1.365(12) . ?
O10 C17 1.347(12) . ?
O10 C18 1.441(11) . ?
O4 C28 1.352(11) . ?
O4 C26 1.443(9) . ?
O2 C30 1.429(12) . ?
O2 C31 1.346(13) . ?
O11 C17 1.204(12) . ?
N4 N3 1.347(10) . ?
N4 C21 1.439(10) . ?
N4 C20 1.330(11) . ?
N1 C5 1.317(13) . ?
N1 C1 1.381(12) . ?
O9 C33 1.155(14) . ?
O7 C24 1.168(12) . ?
O5 C28 1.169(13) . ?
N3 N2 1.295(11) . ?
N2 C19 1.359(12) . ?
C17 C3 1.473(14) . ?
C22 H22 0.9800 . ?
C22 C23 1.515(10) . ?
C22 C21 1.518(12) . ?
C24 C25 1.500(15) . ?
C23 H23 0.9800 . ?
C23 C26 1.504(12) . ?
C5 C10 1.488(13) . ?
C5 C4 1.415(14) . ?
C19 C18 1.507(11) . ?
C19 C20 1.364(12) . ?
C28 C29 1.504(13) . ?
O3 C31 1.193(16) . ?
C18 H18A 0.9700 . ?
C18 H18B 0.9700 . ?
C27 H27 0.9800 . ?
C27 C26 1.549(12) . ?
C27 C30 1.476(13) . ?
C21 H21 0.9800 . ?
C26 H26 0.9800 . ?
C2 C3 1.436(12) . ?
C2 C1 1.416(14) . ?
C2 C9 1.403(13) . ?
C10 C11 1.379(15) . ?
C10 C15 1.391(15) . ?
C12 H12 0.9300 . ?
C12 C11 1.374(14) . ?
C12 C13 1.397(17) . ?
C20 H20 0.9300 . ?
C3 C4 1.369(13) . ?
C4 H4 0.9300 . ?
C1 C6 1.407(14) . ?
C33 C34 1.488(18) . ?
C9 H9 0.9300 . ?
C9 C8 1.383(15) . ?
C11 H11 0.9300 . ?
C13 C14 1.367(17) . ?
C13 C16 1.495(15) . ?
C8 H8 0.9300 . ?
C8 C7 1.392(18) . ?
C14 H14 0.9300 . ?
C14 C15 1.387(16) . ?
C6 H6 0.9300 . ?
C6 C7 1.372(16) . ?
C30 H30A 0.9700 . ?
C30 H30B 0.9700 . ?
C15 H15 0.9300 . ?
C34 H34A 0.9600 . ?
C34 H34B 0.9600 . ?
C34 H34C 0.9600 . ?
C31 C32 1.47(2) . ?
C29 H29A 0.9600 . ?
C29 H29B 0.9600 . ?
C29 H29C 0.9600 . ?
C25 H25A 0.9600 . ?
C25 H25B 0.9600 . ?
C25 H25C 0.9600 . ?
C32 H32A 0.9600 . ?
C32 H32B 0.9600 . ?
C32 H32C 0.9600 . ?
C7 H7 0.9300 . ?
C16 H16A 0.9600 . ?
C16 H16B 0.9600 . ?
C16 H16C 0.9600 . ?

loop_
_geom_torsion_atom_site_label_1
_geom_torsion_atom_site_label_2
_geom_torsion_atom_site_label_3
_geom_torsion_atom_site_label_4
_geom_torsion
_geom_torsion_site_symmetry_1
_geom_torsion_site_symmetry_2
_geom_torsion_site_symmetry_3
_geom_torsion_site_symmetry_4
_geom_torsion_publ_flag
O6 C23 C26 O4 -76.0(7) . . . . ?
O6 C23 C26 C27 167.0(6) . . . . ?
O1 C27 C26 O4 -169.0(7) . . . . ?
O1 C27 C26 C23 -51.8(8) . . . . ?
O1 C27 C30 O2 66.3(10) . . . . ?
O8 C22 C23 O6 75.9(8) . . . . ?
O8 C22 C23 C26 -166.4(7) . . . . ?
O8 C22 C21 O1 177.2(6) . . . . ?
O8 C22 C21 N4 -61.3(8) . . . . ?
O10 C17 C3 C2 44.5(11) . . . . ?
O10 C17 C3 C4 -133.1(8) . . . . ?
O11 C17 C3 C2 -139.0(9) . . . . ?
O11 C17 C3 C4 43.4(12) . . . . ?
N4 N3 N2 C19 2.2(11) . . . . ?
N1 C5 C10 C11 152.2(10) . . . . ?
N1 C5 C10 C15 -26.4(13) . . . . ?
N1 C5 C4 C3 1.3(14) . . . . ?
N1 C1 C6 C7 179.2(11) . . . . ?
N3 N4 C21 O1 -124.7(8) . . . . ?
N3 N4 C21 C22 113.0(8) . . . . ?
N3 N4 C20 C19 1.2(10) . . . . ?
N3 N2 C19 C18 176.3(8) . . . . ?
N3 N2 C19 C20 -1.5(10) . . . . ?
N2 C19 C18 O10 -102.2(9) . . . . ?
N2 C19 C20 N4 0.2(9) . . . . ?
C17 O10 C18 C19 -86.1(9) . . . . ?
C17 C3 C4 C5 176.3(8) . . . . ?
C22 O8 C33 O9 14.2(15) . . . . ?
C22 O8 C33 C34 -164.3(9) . . . . ?
C22 C23 C26 O4 165.3(7) . . . . ?
C22 C23 C26 C27 48.3(9) . . . . ?
C24 O6 C23 C22 -132.2(8) . . . . ?
C24 O6 C23 C26 106.7(8) . . . . ?
C23 O6 C24 O7 6.7(15) . . . . ?
C23 O6 C24 C25 -172.2(9) . . . . ?
C23 C22 C21 O1 61.0(8) . . . . ?
C23 C22 C21 N4 -177.5(7) . . . . ?
C5 N1 C1 C2 -2.7(14) . . . . ?
C5 N1 C1 C6 179.8(10) . . . . ?
C5 C10 C11 C12 -178.9(9) . . . . ?
C5 C10 C15 C14 -179.6(10) . . . . ?
C28 O4 C26 C23 113.7(8) . . . . ?
C28 O4 C26 C27 -125.5(8) . . . . ?
C18 O10 C17 O11 4.1(11) . . . . ?
C18 O10 C17 C3 -179.3(7) . . . . ?
C18 C19 C20 N4 -177.3(8) . . . . ?
C27 O1 C21 N4 167.0(6) . . . . ?
C27 O1 C21 C22 -69.2(8) . . . . ?
C21 O1 C27 C26 62.2(8) . . . . ?
C21 O1 C27 C30 -176.5(7) . . . . ?
C21 N4 N3 N2 -176.8(8) . . . . ?
C21 N4 C20 C19 174.9(8) . . . . ?
C21 C22 C23 O6 -168.9(6) . . . . ?
C21 C22 C23 C26 -51.1(8) . . . . ?
C26 O4 C28 O5 6.8(15) . . . . ?
C26 O4 C28 C29 -171.3(9) . . . . ?
C26 C27 C30 O2 -174.5(7) . . . . ?
C2 C3 C4 C5 -1.4(13) . . . . ?
C2 C1 C6 C7 1.7(18) . . . . ?
C2 C9 C8 C7 -1(2) . . . . ?
C10 C5 C4 C3 -174.6(8) . . . . ?
C12 C13 C14 C15 2.0(17) . . . . ?
C20 N4 N3 N2 -2.1(11) . . . . ?
C20 N4 C21 O1 62.0(11) . . . . ?
C20 N4 C21 C22 -60.3(11) . . . . ?
C20 C19 C18 O10 75.0(12) . . . . ?
C3 C2 C1 N1 2.5(14) . . . . ?
C3 C2 C1 C6 179.9(10) . . . . ?
C3 C2 C9 C8 179.7(12) . . . . ?
C4 C5 C10 C11 -31.7(13) . . . . ?
C4 C5 C10 C15 149.7(10) . . . . ?
C1 N1 C5 C10 176.8(8) . . . . ?
C1 N1 C5 C4 0.8(14) . . . . ?
C1 C2 C3 C17 -178.0(8) . . . . ?
C1 C2 C3 C4 -0.4(13) . . . . ?
C1 C2 C9 C8 0.9(17) . . . . ?
C1 C6 C7 C8 -2(2) . . . . ?
C33 O8 C22 C23 -143.1(8) . . . . ?
C33 O8 C22 C21 101.1(9) . . . . ?
C9 C2 C3 C17 3.2(15) . . . . ?
C9 C2 C3 C4 -179.2(9) . . . . ?
C9 C2 C1 N1 -178.6(9) . . . . ?
C9 C2 C1 C6 -1.2(15) . . . . ?
C9 C8 C7 C6 1(2) . . . . ?
C11 C10 C15 C14 1.7(15) . . . . ?
C11 C12 C13 C14 -0.5(16) . . . . ?
C11 C12 C13 C16 -178.0(11) . . . . ?
C13 C12 C11 C10 -0.3(16) . . . . ?
C13 C14 C15 C10 -2.6(18) . . . . ?
C30 O2 C31 O3 0(2) . . . . ?
C30 O2 C31 C32 -179.9(14) . . . . ?
C30 C27 C26 O4 71.8(9) . . . . ?
C30 C27 C26 C23 -171.0(7) . . . . ?
C15 C10 C11 C12 -0.3(14) . . . . ?
C31 O2 C30 C27 168.2(11) . . . . ?
C16 C13 C14 C15 179.4(12) . . . . ?
